data_7211918
loop_
_publ_author_name
'Kanoo, Prakash'
'Gurunatha, K. L.'
'Maji, Tapas Kumar'

_publ_section_title
;
 Versatile functionalities in MOFs assembled from the same building units:
 interplay of structural flexibility, rigidity and regularity
;
_journal_issue 7
_journal_name_full 'Journal of Materials Chemistry'
_journal_page_first 1322
_journal_paper_doi 10.1039/b917029d
_journal_volume 20
_journal_year 2010
_chemical_formula_moiety 'C12 H4 Cu O5, 1(O), 0.8(O)'
_chemical_formula_sum 'C12 H4 Cu O6.8'
_chemical_formula_weight 320.49
_chemical_name_systematic
;
?
;
_space_group_IT_number 139
_symmetry_cell_setting tetragonal
_symmetry_Int_Tables_number 139
_symmetry_space_group_name_Hall '-I 4 2'
_symmetry_space_group_name_H-M 'I 4/m m m'
_atom_sites_solution_hydrogens geom
_atom_sites_solution_primary direct
_atom_sites_solution_secondary difmap
_audit_creation_method SHELXL-97
_cell_angle_alpha 90.00
_cell_angle_beta 90.00
_cell_angle_gamma 90.00
_cell_formula_units_Z 4
_cell_length_a 10.8058(6)
_cell_length_b 10.8058(6)
_cell_length_c 14.2168(13)
_cell_measurement_temperature 293(2)
_cell_measurement_theta_max 27.5
_cell_measurement_theta_min 2.4
_cell_volume 1660.0(2)
_computing_cell_refinement SMART
_computing_data_collection 'SMART (Bruker,2000)'
_computing_data_reduction 'SAINT (Bruker,2000)'
_computing_molecular_graphics 'Mercury 1.4.1'
_computing_publication_material 'PLATON (Spek, 2003)'
_computing_structure_refinement 'SHELXL-97 (Sheldrick, 1997)'
_computing_structure_solution 'SIR-92 (Altomare et al. 1994)'
_diffrn_ambient_temperature 293(2)
_diffrn_measured_fraction_theta_full 0.978
_diffrn_measured_fraction_theta_max 0.978
_diffrn_radiation_monochromator graphite
_diffrn_radiation_source 'fine-focus sealed tube'
_diffrn_radiation_type MoK\a
_diffrn_radiation_wavelength 0.71073
_diffrn_reflns_av_R_equivalents 0.0683
_diffrn_reflns_av_sigmaI/netI 0.0331
_diffrn_reflns_limit_h_max 13
_diffrn_reflns_limit_h_min -14
_diffrn_reflns_limit_k_max 14
_diffrn_reflns_limit_k_min -14
_diffrn_reflns_limit_l_max 10
_diffrn_reflns_limit_l_min -17
_diffrn_reflns_number 7515
_diffrn_reflns_theta_full 27.53
_diffrn_reflns_theta_max 27.53
_diffrn_reflns_theta_min 2.37
_exptl_absorpt_coefficient_mu 1.335
_exptl_absorpt_correction_T_max 0.9122
_exptl_absorpt_correction_T_min 0.8418
_exptl_absorpt_correction_type empirical
_exptl_absorpt_process_details SADABS
_exptl_crystal_colour green
_exptl_crystal_density_diffrn 1.282
_exptl_crystal_density_method 'not measured'
_exptl_crystal_description block
_exptl_crystal_F_000 638
_exptl_crystal_size_max 0.1
_exptl_crystal_size_mid 0.08
_exptl_crystal_size_min 0.08
_refine_diff_density_max 1.811
_refine_diff_density_min -0.509
_refine_diff_density_rms 0.180
_refine_ls_extinction_coef 0.013(5)
_refine_ls_extinction_expression Fc^*^=kFc[1+0.001xFc^2^\l^3^/sin(2\q)]^-1/4^
_refine_ls_extinction_method SHELXL
_refine_ls_goodness_of_fit_ref 1.199
_refine_ls_hydrogen_treatment noref
_refine_ls_matrix_type full
_refine_ls_number_parameters 57
_refine_ls_number_reflns 579
_refine_ls_number_restraints 43
_refine_ls_restrained_S_all 1.159
_refine_ls_R_factor_all 0.0910
_refine_ls_R_factor_gt 0.0861
_refine_ls_shift/su_max 0.001
_refine_ls_shift/su_mean 0.000
_refine_ls_structure_factor_coef Fsqd
_refine_ls_weighting_details 'calc w=1/[\s^2^(Fo^2^)+(0.1574P)^2^+19.2699P] where P=(Fo^2^+2Fc^2^)/3'
_refine_ls_weighting_scheme calc
_refine_ls_wR_factor_gt 0.2679
_refine_ls_wR_factor_ref 0.2715
_reflns_number_gt 531
_reflns_number_total 579
_reflns_threshold_expression >2sigma(I)
_cod_data_source_file b917029d.txt
_cod_data_source_block compound3
_cod_depositor_comments
;
The following automatic conversions were performed:

'_symmetry_cell_setting' value 'Tetragonal' changed to 'tetragonal'
according to /home/saulius/struct/CIF-dictionaries/cif_core.dic
dictionary named 'cif_core.dic' version 2.4.2 from 2011-04-26.

Automatic conversion script
Id: cif_fix_values 1891 2012-01-12 08:04:46Z andrius 
;
_cod_original_formula_sum 'C12 H4 Cu O6.80'
_cod_database_code 7211918

loop_
_symmetry_equiv_pos_as_xyz
'x, y, z'
'-y, x, z'
'-x, -y, z'
'y, -x, z'
'x, -y, -z'
'y, x, -z'
'-x, y, -z'
'-y, -x, -z'
'x+1/2, y+1/2, z+1/2'
'-y+1/2, x+1/2, z+1/2'
'-x+1/2, -y+1/2, z+1/2'
'y+1/2, -x+1/2, z+1/2'
'x+1/2, -y+1/2, -z+1/2'
'y+1/2, x+1/2, -z+1/2'
'-x+1/2, y+1/2, -z+1/2'
'-y+1/2, -x+1/2, -z+1/2'
'-x, -y, -z'
'y, -x, -z'
'x, y, -z'
'-y, x, -z'
'-x, y, z'
'-y, -x, z'
'x, -y, z'
'y, x, z'
'-x+1/2, -y+1/2, -z+1/2'
'y+1/2, -x+1/2, -z+1/2'
'x+1/2, y+1/2, -z+1/2'
'-y+1/2, x+1/2, -z+1/2'
'-x+1/2, y+1/2, z+1/2'
'-y+1/2, -x+1/2, z+1/2'
'x+1/2, -y+1/2, z+1/2'
'y+1/2, x+1/2, z+1/2'

loop_
_atom_site_label
_atom_site_type_symbol
_atom_site_fract_x
_atom_site_fract_y
_atom_site_fract_z
_atom_site_U_iso_or_equiv
_atom_site_adp_type
_atom_site_occupancy
_atom_site_symmetry_multiplicity
_atom_site_calc_flag
_atom_site_refinement_flags
Cu1 Cu 0.5000 0.5000 0.40784(11) 0.0225(8) Uani 1 8 d S
O1 O 0.5000 0.6785(6) 0.4215(4) 0.049(2) Uani 1 2 d SU
O1W O 0.5000 0.5000 0.2601(10) 0.059(4) Uani 1 8 d S
C1 C 0.5000 0.7330(11) 0.5000 0.026(2) Uani 1 4 d SU
C2 C 0.5000 0.8711(10) 0.5000 0.025(2) Uani 1 4 d SU
C3 C 0.4318(13) 0.9354(12) 0.4316(8) 0.034(3) Uani 0.50 1 d PU
C4 C 0.349(3) 0.871(2) 0.3684(15) 0.036(5) Uani 0.25 1 d PU
H4 H 0.3514 0.7848 0.3652 0.043 Uiso 0.25 1 calc PR
C5 C 0.266(3) 0.9360(9) 0.3123(19) 0.048(7) Uani 0.25 1 d PDU
H5 H 0.2098 0.8932 0.2746 0.058 Uiso 0.25 1 calc PR
O2W O 0.138(6) 1.138(6) 0.5000 0.2499(18) Uani 0.50 4 d SPU
O3W O 0.2500 0.2500 0.2500 0.2600(18) Uani 0.40 4 d SPU

loop_
_atom_site_aniso_label
_atom_site_aniso_U_11
_atom_site_aniso_U_22
_atom_site_aniso_U_33
_atom_site_aniso_U_23
_atom_site_aniso_U_13
_atom_site_aniso_U_12
Cu1 0.0270(9) 0.0270(9) 0.0135(10) 0.000 0.000 0.000
O1 0.094(6) 0.025(3) 0.027(3) 0.002(2) 0.000 0.000
O1W 0.078(7) 0.078(7) 0.021(6) 0.000 0.000 0.000
C1 0.017(4) 0.032(5) 0.029(5) 0.000 0.000 0.000
C2 0.029(5) 0.025(5) 0.022(5) 0.000 0.000 0.000
C3 0.050(7) 0.033(6) 0.019(4) -0.002(5) -0.009(5) -0.001(5)
C4 0.058(14) 0.031(10) 0.019(9) -0.011(8) -0.015(9) 0.001(10)
C5 0.081(19) 0.026(12) 0.038(12) 0.003(9) -0.031(13) 0.013(12)
O2W 0.2499(18) 0.2499(18) 0.250(2) 0.000 0.000 0.0000(10)
O3W 0.2600(18) 0.2600(18) 0.260(2) 0.0000(7) 0.0000(7) 0.0000(10)

loop_
_atom_type_symbol
_atom_type_description
_atom_type_scat_dispersion_real
_atom_type_scat_dispersion_imag
_atom_type_scat_source
C C 0.0033 0.0016 'International Tables Vol C Tables 4.2.6.8 and 6.1.1.4'
H H 0.0000 0.0000 'International Tables Vol C Tables 4.2.6.8 and 6.1.1.4'
Cu Cu 0.3201 1.2651 'International Tables Vol C Tables 4.2.6.8 and 6.1.1.4'
O O 0.0106 0.0060 'International Tables Vol C Tables 4.2.6.8 and 6.1.1.4'

loop_
_geom_angle_atom_site_label_1
_geom_angle_atom_site_label_2
_geom_angle_atom_site_label_3
_geom_angle
_geom_angle_site_symmetry_1
_geom_angle_site_symmetry_3
O1 Cu1 O1 89.42(4) 2_655 .
O1 Cu1 O1 168.5(4) 2_655 4_565
O1 Cu1 O1 89.42(4) . 4_565
O1 Cu1 O1 89.42(4) 2_655 3_665
O1 Cu1 O1 168.5(4) . 3_665
O1 Cu1 O1 89.43(4) 4_565 3_665
O1 Cu1 O1W 95.75(19) 2_655 .
O1 Cu1 O1W 95.75(19) . .
O1 Cu1 O1W 95.75(19) 4_565 .
O1 Cu1 O1W 95.75(19) 3_665 .
O1 Cu1 Cu1 84.25(19) 2_655 17_666
O1 Cu1 Cu1 84.25(19) . 17_666
O1 Cu1 Cu1 84.25(19) 4_565 17_666
O1 Cu1 Cu1 84.25(19) 3_665 17_666
O1W Cu1 Cu1 180.000(1) . 17_666
C1 O1 Cu1 123.6(6) . .
O1 C1 O1 124.3(11) 19_556 .
O1 C1 C2 117.8(5) 19_556 .
O1 C1 C2 117.8(5) . .
C3 C2 C3 63.3(12) 7_656 19_556
C3 C2 C3 120.6(13) 7_656 .
C3 C2 C3 87.6(12) 19_556 .
C3 C2 C3 87.6(12) 7_656 21_655
C3 C2 C3 120.6(13) 19_556 21_655
C3 C2 C3 63.3(12) . 21_655
C3 C2 C1 119.7(6) 7_656 .
C3 C2 C1 119.7(6) 19_556 .
C3 C2 C1 119.7(6) . .
C3 C2 C1 119.7(6) 21_655 .
C3 C3 C2 119.7(6) 23_575 .
C3 C3 C4 118.9(11) 23_575 .
C2 C3 C4 121.0(14) . .
C3 C3 C3 46.6(8) 23_575 3_675
C2 C3 C3 87.7(9) . 3_675
C4 C3 C3 141.3(11) . 3_675
C5 C4 C3 120.6(19) . .
C5 C4 H4 119.7 . .
C3 C4 H4 119.7 . .
C5 C5 C4 120.4(11) 23_575 .
C5 C5 H5 119.8 23_575 .
C4 C5 H5 119.8 . .

loop_
_geom_bond_atom_site_label_1
_geom_bond_atom_site_label_2
_geom_bond_distance
_geom_bond_site_symmetry_2
Cu1 O1 1.938(7) 2_655
Cu1 O1 1.938(7) .
Cu1 O1 1.938(7) 4_565
Cu1 O1 1.938(7) 3_665
Cu1 O1W 2.101(14) .
Cu1 Cu1 2.620(3) 17_666
O1 C1 1.262(8) .
C1 O1 1.262(8) 19_556
C1 C2 1.492(16) .
C2 C3 1.404(13) 7_656
C2 C3 1.404(13) 19_556
C2 C3 1.404(13) .
C2 C3 1.404(13) 21_655
C3 C3 1.40(3) 23_575
C3 C4 1.45(2) .
C4 C5 1.39(3) .
C4 H4 0.9300 .
C5 C5 1.383(19) 23_575
C5 H5 0.9300 .
